data_2208156
loop_
_publ_author_name
'Perlovich, German L.'
'Tkachev, Valery V.'
'Schaper, Klaus-J\"urgen'
'Raevsky, Oleg A.'

_publ_section_title
;
 <i>N</i>-(2-Chlorophenyl)benzenesulfonamide
;
_journal_coeditor_code SG2002
_journal_issue 2
_journal_name_full 'Acta Crystallographica Section E'
_journal_page_first o780
_journal_page_last o782
_journal_paper_doi 10.1107/S1600536806002303
_journal_volume 62
_journal_year 2006
_chemical_formula_iupac 'C12 H10 Cl N O2 S'
_chemical_formula_moiety 'C12 H10 Cl N O2 S'
_chemical_formula_sum 'C12 H10 Cl N O2 S'
_chemical_formula_weight 267.72
_chemical_name_systematic
;
N-(2-Chlorophenyl)benzenesulfonamide
;
_space_group_IT_number 14
_symmetry_cell_setting monoclinic
_symmetry_space_group_name_Hall '-P 2yab'
_symmetry_space_group_name_H-M 'P 1 21/a 1'
_atom_sites_solution_hydrogens geom
_atom_sites_solution_primary direct
_atom_sites_solution_secondary difmap
_audit_creation_method SHELXL-97
_cell_angle_alpha 90.00
_cell_angle_beta 92.46(3)
_cell_angle_gamma 90.00
_cell_formula_units_Z 4
_cell_length_a 14.821(3)
_cell_length_b 9.656(2)
_cell_length_c 8.365(2)
_cell_measurement_reflns_used 26
_cell_measurement_temperature 293(2)
_cell_measurement_theta_max 10
_cell_measurement_theta_min 5
_cell_volume 1196.0(4)
_computing_cell_refinement 'CELDIM in CAD-4 Software'
_computing_data_collection 'CAD-4 Software (Enraf--Nonius, 1989)'
_computing_data_reduction 'CAD-4 Software'
_computing_molecular_graphics 'XPW in SHELXL97'
_computing_publication_material 'CIFTAB in SHELXL97'
_computing_structure_refinement 'SHELXL97 (Sheldrick, 1997)'
_computing_structure_solution 'SHELXS97 (Sheldrick, 1997)'
_diffrn_ambient_temperature 293(2)
_diffrn_measured_fraction_theta_full 1.000
_diffrn_measured_fraction_theta_max 1.000
_diffrn_measurement_device_type 'Enraf--Nonius CAD-4'
_diffrn_measurement_method \w--2\q
_diffrn_radiation_monochromator graphite
_diffrn_radiation_source 'fine-focus sealed tube'
_diffrn_radiation_type MoK\a
_diffrn_radiation_wavelength 0.71073
_diffrn_reflns_av_R_equivalents 0.0269
_diffrn_reflns_av_sigmaI/netI 0.0277
_diffrn_reflns_limit_h_max 17
_diffrn_reflns_limit_h_min -17
_diffrn_reflns_limit_k_max 11
_diffrn_reflns_limit_k_min 0
_diffrn_reflns_limit_l_max 9
_diffrn_reflns_limit_l_min 0
_diffrn_reflns_number 2262
_diffrn_reflns_theta_full 25.05
_diffrn_reflns_theta_max 25.05
_diffrn_reflns_theta_min 2.44
_diffrn_standards_decay_% 2
_diffrn_standards_interval_time 120
_diffrn_standards_number 3
_exptl_absorpt_coefficient_mu 0.481
_exptl_absorpt_correction_T_max 0.908
_exptl_absorpt_correction_T_min 0.841
_exptl_absorpt_correction_type none
_exptl_crystal_colour colourless
_exptl_crystal_density_diffrn 1.487
_exptl_crystal_density_method 'not measured'
_exptl_crystal_description prism
_exptl_crystal_F_000 552
_exptl_crystal_size_max 0.4
_exptl_crystal_size_mid 0.3
_exptl_crystal_size_min 0.2
_refine_diff_density_max 0.327
_refine_diff_density_min -0.258
_refine_ls_extinction_method none
_refine_ls_goodness_of_fit_ref 1.052
_refine_ls_hydrogen_treatment refall
_refine_ls_matrix_type full
_refine_ls_number_parameters 194
_refine_ls_number_reflns 2108
_refine_ls_number_restraints 0
_refine_ls_restrained_S_all 1.052
_refine_ls_R_factor_all 0.0506
_refine_ls_R_factor_gt 0.0347
_refine_ls_shift/su_max 0.001
_refine_ls_shift/su_mean 0.000
_refine_ls_structure_factor_coef Fsqd
_refine_ls_weighting_details 'calc w=1/[\s^2^(Fo^2^)+(0.0669P)^2^+0.0406P] where P=(Fo^2^+2Fc^2^)/3'
_refine_ls_weighting_scheme calc
_refine_ls_wR_factor_gt 0.0959
_refine_ls_wR_factor_ref 0.1003
_reflns_number_gt 1727
_reflns_number_total 2108
_reflns_threshold_expression I>2\s(I)
_cod_data_source_file sg2002.cif
_cod_data_source_block I
_cod_depositor_comments
;
The following automatic conversions were performed:
'_symmetry_cell_setting' value 'Monoclinic' changed to 'monoclinic'
according to '/home/saulius/struct/CIF-dictionaries/cif_core.dic'
dictionary named 'cif_core.dic' version 2.4.1 from 2010-06-29.

Automatic conversion script
Id: cif_fix_enum 1527 2010-12-29 10:47:43Z saulius 

The following automatic conversions were performed:

'_symmetry_cell_setting' value 'Monoclinic' changed to 'monoclinic'
according to /home/saulius/struct/CIF-dictionaries/cif_core.dic
dictionary named 'cif_core.dic' version 2.4.1 from 2010-06-29.

Automatic conversion script
Id: cif_fix_values 1715 2011-07-08 13:25:40Z adriana 
;
_cod_original_sg_symbol_H-M 'P 21/a'
_cod_database_code 2208156
_cod_database_fobs_code 2208156

loop_
_symmetry_equiv_pos_as_xyz
'x, y, z'
'-x+1/2, y+1/2, -z'
'-x, -y, -z'
'x-1/2, -y-1/2, z'

loop_
_atom_site_label
_atom_site_fract_x
_atom_site_fract_y
_atom_site_fract_z
_atom_site_U_iso_or_equiv
_atom_site_adp_type
_atom_site_calc_flag
_atom_site_occupancy
_atom_site_type_symbol
S 0.78658(3) 0.06254(4) 0.40936(5) 0.03269(17) Uani d 1 S
Cl 0.59519(4) -0.20847(6) 0.23017(8) 0.0639(2) Uani d 1 Cl
O1 0.85365(9) -0.00117(15) 0.51171(15) 0.0446(3) Uani d 1 O
O2 0.77374(9) 0.20887(13) 0.41317(16) 0.0445(3) Uani d 1 O
N1 0.69062(10) -0.00742(17) 0.45428(18) 0.0357(4) Uani d 1 N
C1 0.80792(12) 0.01758(19) 0.2098(2) 0.0337(4) Uani d 1 C
C2 0.87507(16) -0.0759(2) 0.1800(2) 0.0477(5) Uani d 1 C
C3 0.8922(2) -0.1097(3) 0.0239(3) 0.0621(6) Uani d 1 C
C4 0.84126(19) -0.0531(3) -0.1008(3) 0.0584(6) Uani d 1 C
C5 0.77488(17) 0.0398(3) -0.0706(3) 0.0558(6) Uani d 1 C
C6 0.75731(15) 0.0777(2) 0.0849(2) 0.0452(5) Uani d 1 C
C7 0.60828(12) 0.03916(18) 0.3793(2) 0.0341(4) Uani d 1 C
C8 0.55762(13) -0.0441(2) 0.2742(2) 0.0402(4) Uani d 1 C
C9 0.47735(15) 0.0028(3) 0.2046(3) 0.0519(5) Uani d 1 C
C10 0.44732(15) 0.1329(3) 0.2367(3) 0.0581(6) Uani d 1 C
C11 0.49725(16) 0.2170(3) 0.3394(3) 0.0563(6) Uani d 1 C
C12 0.57632(14) 0.1699(2) 0.4119(3) 0.0455(5) Uani d 1 C
H1 0.6943(14) -0.082(2) 0.476(2) 0.030(5) Uiso d 1 H
H2 0.9127(19) -0.106(3) 0.275(3) 0.070(8) Uiso d 1 H
H3 0.9419(19) -0.167(3) 0.008(3) 0.073(8) Uiso d 1 H
H4 0.8514(18) -0.079(3) -0.200(3) 0.065(7) Uiso d 1 H
H5 0.747(2) 0.077(3) -0.148(3) 0.072(8) Uiso d 1 H
H6 0.7160(15) 0.140(2) 0.103(3) 0.041(6) Uiso d 1 H
H9 0.446(2) -0.057(3) 0.138(3) 0.081(9) Uiso d 1 H
H10 0.3944(19) 0.158(3) 0.199(3) 0.068(8) Uiso d 1 H
H11 0.4815(18) 0.300(3) 0.363(3) 0.063(7) Uiso d 1 H
H12 0.6093(16) 0.224(2) 0.490(3) 0.051(6) Uiso d 1 H

loop_
_atom_site_aniso_label
_atom_site_aniso_U_11
_atom_site_aniso_U_22
_atom_site_aniso_U_33
_atom_site_aniso_U_12
_atom_site_aniso_U_13
_atom_site_aniso_U_23
S 0.0357(3) 0.0326(3) 0.0296(3) -0.00266(16) -0.00082(17) -0.00145(16)
Cl 0.0652(4) 0.0470(3) 0.0780(4) 0.0054(2) -0.0154(3) -0.0219(3)
O1 0.0446(7) 0.0554(9) 0.0331(7) 0.0026(6) -0.0063(5) 0.0004(6)
O2 0.0475(8) 0.0323(7) 0.0539(8) -0.0067(6) 0.0039(6) -0.0066(6)
N1 0.0418(9) 0.0297(8) 0.0356(8) -0.0003(7) 0.0032(6) 0.0050(7)
C1 0.0380(10) 0.0345(9) 0.0284(9) -0.0067(7) 0.0005(7) 0.0025(7)
C2 0.0587(13) 0.0482(11) 0.0365(10) 0.0123(9) 0.0052(9) 0.0026(8)
C3 0.0822(18) 0.0615(15) 0.0438(12) 0.0172(13) 0.0156(11) -0.0021(10)
C4 0.0786(17) 0.0638(15) 0.0336(11) -0.0059(12) 0.0123(11) -0.0009(10)
C5 0.0634(14) 0.0710(16) 0.0323(11) -0.0109(11) -0.0072(10) 0.0157(10)
C6 0.0444(12) 0.0520(12) 0.0391(10) 0.0019(9) 0.0002(8) 0.0104(9)
C7 0.0350(9) 0.0347(9) 0.0333(9) -0.0012(7) 0.0082(7) 0.0034(7)
C8 0.0408(10) 0.0415(10) 0.0387(10) 0.0003(8) 0.0049(8) -0.0009(8)
C9 0.0419(11) 0.0647(14) 0.0487(12) 0.0014(10) -0.0038(9) -0.0011(10)
C10 0.0411(12) 0.0742(16) 0.0591(14) 0.0148(11) 0.0047(10) 0.0140(12)
C11 0.0495(12) 0.0466(12) 0.0742(15) 0.0151(10) 0.0191(11) 0.0069(11)
C12 0.0435(11) 0.0415(11) 0.0525(12) 0.0000(9) 0.0128(9) -0.0050(9)

loop_
_atom_type_symbol
_atom_type_description
_atom_type_scat_dispersion_real
_atom_type_scat_dispersion_imag
_atom_type_scat_source
C C 0.0033 0.0016 'International Tables Vol C Tables 4.2.6.8 and 6.1.1.4'
H H 0.0000 0.0000 'International Tables Vol C Tables 4.2.6.8 and 6.1.1.4'
O O 0.0106 0.0060 'International Tables Vol C Tables 4.2.6.8 and 6.1.1.4'
N N 0.0061 0.0033 'International Tables Vol C Tables 4.2.6.8 and 6.1.1.4'
Cl Cl 0.1484 0.1585 'International Tables Vol C Tables 4.2.6.8 and 6.1.1.4'
S S 0.1246 0.1234 'International Tables Vol C Tables 4.2.6.8 and 6.1.1.4'

loop_
_geom_angle_atom_site_label_1
_geom_angle_atom_site_label_2
_geom_angle_atom_site_label_3
_geom_angle
O1 S O2 120.34(8)
O1 S N1 105.98(9)
O2 S N1 106.65(8)
O1 S C1 108.26(9)
O2 S C1 107.10(8)
N1 S C1 107.99(8)
C7 N1 S 120.50(13)
C7 N1 H1 117.8(16)
S N1 H1 113.7(16)
C2 C1 C6 120.73(18)
C2 C1 S 119.54(14)
C6 C1 S 119.73(15)
C1 C2 C3 119.4(2)
C1 C2 H2 115.6(16)
C3 C2 H2 124.6(16)
C4 C3 C2 120.5(2)
C4 C3 H3 122.4(17)
C2 C3 H3 117.0(17)
C5 C4 C3 119.9(2)
C5 C4 H4 120.7(18)
C3 C4 H4 119.4(18)
C4 C5 C6 120.9(2)
C4 C5 H5 118(2)
C6 C5 H5 121(2)
C5 C6 C1 118.6(2)
C5 C6 H6 120.1(14)
C1 C6 H6 121.2(14)
C12 C7 C8 118.29(18)
C12 C7 N1 119.88(17)
C8 C7 N1 121.82(17)
C9 C8 C7 120.74(19)
C9 C8 Cl 119.47(17)
C7 C8 Cl 119.79(15)
C10 C9 C8 120.2(2)
C10 C9 H9 122(2)
C8 C9 H9 117.4(19)
C9 C10 C11 119.7(2)
C9 C10 H10 118.8(19)
C11 C10 H10 121.2(19)
C12 C11 C10 120.4(2)
C12 C11 H11 116.3(17)
C10 C11 H11 123.2(17)
C11 C12 C7 120.6(2)
C11 C12 H12 121.5(14)
C7 C12 H12 117.8(14)

loop_
_geom_bond_atom_site_label_1
_geom_bond_atom_site_label_2
_geom_bond_distance
S O1 1.4236(14)
S O2 1.4262(14)
S N1 1.6328(16)
S C1 1.7666(18)
Cl C8 1.727(2)
N1 C7 1.421(2)
N1 H1 0.75(2)
C1 C2 1.374(3)
C1 C6 1.387(3)
C2 C3 1.380(3)
C2 H2 1.00(3)
C3 C4 1.374(4)
C3 H3 0.94(3)
C4 C5 1.363(4)
C4 H4 0.89(3)
C5 C6 1.387(3)
C5 H5 0.83(3)
C6 H6 0.88(2)
C7 C12 1.380(3)
C7 C8 1.388(3)
C8 C9 1.378(3)
C9 C10 1.364(3)
C9 H9 0.92(3)
C10 C11 1.375(4)
C10 H10 0.87(3)
C11 C12 1.374(3)
C11 H11 0.86(3)
C12 H12 0.96(2)

loop_
_geom_torsion_atom_site_label_1
_geom_torsion_atom_site_label_2
_geom_torsion_atom_site_label_3
_geom_torsion_atom_site_label_4
_geom_torsion
O1 S N1 C7 176.44(13)
O2 S N1 C7 47.10(15)
C1 S N1 C7 -67.72(15)
O1 S C1 C2 5.83(19)
O2 S C1 C2 136.98(16)
N1 S C1 C2 -108.50(17)
O1 S C1 C6 -173.63(15)
O2 S C1 C6 -42.48(17)
N1 S C1 C6 72.04(17)
C6 C1 C2 C3 0.1(3)
S C1 C2 C3 -179.32(19)
C1 C2 C3 C4 -1.6(4)
C2 C3 C4 C5 1.7(4)
C3 C4 C5 C6 -0.5(4)
C4 C5 C6 C1 -0.9(3)
C2 C1 C6 C5 1.1(3)
S C1 C6 C5 -179.47(16)
S N1 C7 C12 -68.3(2)
S N1 C7 C8 112.41(17)
C12 C7 C8 C9 -0.2(3)
N1 C7 C8 C9 179.15(18)
C12 C7 C8 Cl 180.00(14)
N1 C7 C8 Cl -0.7(2)
C7 C8 C9 C10 0.9(3)
Cl C8 C9 C10 -179.22(17)
C8 C9 C10 C11 -0.3(3)
C9 C10 C11 C12 -1.1(3)
C10 C11 C12 C7 1.9(3)
C8 C7 C12 C11 -1.3(3)
N1 C7 C12 C11 179.42(18)

loop_
_cod_related_entry_id
_cod_related_entry_database
_cod_related_entry_code
1 ChemSpider 220844
